data_4035121
loop_
_publ_author_name
'Andresini, Michael'
'De Angelis, Sonia'
'Uricchio, Antonella'
'Visaggio, Angelica'
'Romanazzi, Giuseppe'
'Ciriaco, Fulvio'
'Corriero, Nicola'
'Degennaro, Leonardo'
'Luisi, Renzo'

_publ_section_title
;
 Azetidine-Borane Complexes: Synthesis, Reactivity, and Stereoselective
 Functionalization.
;
_journal_issue 17
_journal_name_full 'The Journal of organic chemistry'
_journal_page_first 10221
_journal_page_last 10230
_journal_paper_doi 10.1021/acs.joc.8b01441
_journal_volume 83
_journal_year 2018
_chemical_formula_sum 'C11 H18 B N'
_chemical_formula_weight 175.07
_space_group_crystal_system monoclinic
_space_group_IT_number 14
_space_group_name_Hall '-P 2yn'
_space_group_name_H-M_alt 'P 1 21/n 1'
_atom_sites_solution_hydrogens mixed
_audit_creation_method SHELXL-2014/7
_cell_angle_alpha 90
_cell_angle_beta 104.30(3)
_cell_angle_gamma 90
_cell_formula_units_Z 4
_cell_length_a 12.820(5)
_cell_length_b 6.017(1)
_cell_length_c 14.764(5)
_cell_measurement_reflns_used 130
_cell_measurement_temperature 293(2)
_cell_measurement_theta_max 27.5
_cell_measurement_theta_min 2
_cell_volume 1103.6(6)
_computing_cell_refinement 'DIRAX (Duisenberg,1992; Duisenberg et al., 2000)'
_computing_data_collection 'COLLECT (Nonius, 2002)'
_computing_data_reduction 'EVAL (Nonius, 2002; Duisenberg et al., 2003)'
_computing_structure_refinement 'SHELXL-2014/7 (Sheldrick, 2014)'
_computing_structure_solution 'SIR2014 (Burla et al., 2014)'
_diffrn_ambient_temperature 293(2)
_diffrn_measured_fraction_theta_full 0.995
_diffrn_measured_fraction_theta_max 0.994
_diffrn_measurement_device_type 'Bruker-Nonius KappaCCD'
_diffrn_measurement_method '\f scans and \w scans'
_diffrn_radiation_type MoK\a
_diffrn_radiation_wavelength 0.71073
_diffrn_reflns_av_R_equivalents 0.0911
_diffrn_reflns_av_unetI/netI 0.0626
_diffrn_reflns_Laue_measured_fraction_full 0.995
_diffrn_reflns_Laue_measured_fraction_max 0.994
_diffrn_reflns_limit_h_max 16
_diffrn_reflns_limit_h_min -15
_diffrn_reflns_limit_k_max 7
_diffrn_reflns_limit_k_min -7
_diffrn_reflns_limit_l_max 19
_diffrn_reflns_limit_l_min -19
_diffrn_reflns_number 11147
_diffrn_reflns_point_group_measured_fraction_full 0.995
_diffrn_reflns_point_group_measured_fraction_max 0.994
_diffrn_reflns_theta_full 25.242
_diffrn_reflns_theta_max 27.509
_diffrn_reflns_theta_min 3.674
_diffrn_source 'fine-focus sealed tube'
_exptl_absorpt_coefficient_mu 0.059
_exptl_absorpt_correction_T_max 0.988
_exptl_absorpt_correction_T_min 0.921
_exptl_absorpt_correction_type multi-scan
_exptl_absorpt_process_details 'SADABS(Sheldrick, 2008)'
_exptl_crystal_colour colourless
_exptl_crystal_density_diffrn 1.054
_exptl_crystal_description block
_exptl_crystal_F_000 384
_exptl_crystal_size_max 0.4
_exptl_crystal_size_mid 0.3
_exptl_crystal_size_min 0.15
_exptl_transmission_factor_max 0.7456
_exptl_transmission_factor_min 0.4793
_refine_diff_density_max 0.240
_refine_diff_density_min -0.207
_refine_diff_density_rms 0.048
_refine_ls_extinction_method none
_refine_ls_goodness_of_fit_ref 1.004
_refine_ls_hydrogen_treatment mixed
_refine_ls_matrix_type full
_refine_ls_number_parameters 129
_refine_ls_number_reflns 2521
_refine_ls_number_restraints 33
_refine_ls_restrained_S_all 0.998
_refine_ls_R_factor_all 0.1045
_refine_ls_R_factor_gt 0.0701
_refine_ls_shift/su_max 0.003
_refine_ls_shift/su_mean 0.000
_refine_ls_structure_factor_coef Fsqd
_refine_ls_weighting_details 'w=1/[\s^2^(Fo^2^)+(0.1454P)^2^+0.0610P] where P=(Fo^2^+2Fc^2^)/3'
_refine_ls_weighting_scheme calc
_refine_ls_wR_factor_gt 0.1986
_refine_ls_wR_factor_ref 0.2311
_reflns_Friedel_coverage 0.000
_reflns_number_gt 1619
_reflns_number_total 2521
_reflns_threshold_expression 'I > 2\s(I)'
_cod_data_source_file jo8b01441_si_001.cif
_cod_data_source_block shelx
_cod_original_cell_volume 1103.6(5)
_cod_original_sg_symbol_H-M 'P 21/n'
_cod_database_code 4035121
_shelx_shelxl_version_number 2014/7
_shelx_space_group_comment
;
The symmetry employed for this shelxl refinement is uniquely defined
by the following loop, which should always be used as a source of
symmetry information in preference to the above space-group names.
They are only intended as comments.
;

loop_
_space_group_symop_operation_xyz
'x, y, z'
'-x+1/2, y+1/2, -z+1/2'
'-x, -y, -z'
'x-1/2, -y-1/2, z-1/2'

loop_
_atom_site_label
_atom_site_type_symbol
_atom_site_fract_x
_atom_site_fract_y
_atom_site_fract_z
_atom_site_U_iso_or_equiv
_atom_site_adp_type
_atom_site_occupancy
_atom_site_site_symmetry_order
_atom_site_calc_flag
_atom_site_refinement_flags_posn
_atom_site_refinement_flags_adp
N1 N 0.19213(12) 0.2199(2) 0.90936(11) 0.0493(4) Uani 1 1 d . U
C1 C 0.28353(15) 0.0938(3) 1.08068(13) 0.0516(5) Uani 1 1 d . U
C2 C 0.22754(14) 0.2709(3) 1.01516(13) 0.0493(5) Uani 1 1 d . U
H2 H 0.2734 0.4034 1.0242 0.059 Uiso 1 1 calc R U
C3 C 0.39633(16) 0.0873(4) 1.11216(15) 0.0647(6) Uani 1 1 d . U
C4 C 0.22354(18) -0.0643(3) 1.11497(14) 0.0636(6) Uani 1 1 d . U
H4 H 0.1489 -0.0607 1.0941 0.076 Uiso 1 1 calc R U
C5 C 0.11170(16) 0.3435(4) 1.01164(16) 0.0625(6) Uani 1 1 d . U
H5A H 0.0686 0.2299 1.0316 0.075 Uiso 1 1 calc R U
H5B H 0.1066 0.4841 1.0424 0.075 Uiso 1 1 calc R U
C6 C 0.09398(17) 0.3610(3) 0.90612(16) 0.0627(6) Uani 1 1 d . U
H6A H 0.0274 0.2931 0.8716 0.075 Uiso 1 1 calc R U
H6B H 0.1003 0.5114 0.8845 0.075 Uiso 1 1 calc R U
C7 C 0.2647(2) 0.3085(4) 0.85355(18) 0.0776(7) Uani 1 1 d . U
H7A H 0.3299 0.2228 0.8663 0.116 Uiso 1 1 calc R U
H7B H 0.2815 0.4609 0.8701 0.116 Uiso 1 1 calc R U
H7C H 0.2296 0.2988 0.7882 0.116 Uiso 1 1 calc R U
C8 C 0.4412(2) -0.0817(5) 1.17636(18) 0.0832(8) Uani 1 1 d . U
H8 H 0.5156 -0.0904 1.1977 0.100 Uiso 1 1 calc R U
C9 C 0.2699(2) -0.2254(4) 1.17833(17) 0.0789(7) Uani 1 1 d . U
H9 H 0.2275 -0.3274 1.2003 0.095 Uiso 1 1 calc R U
B1 B 0.1605(2) -0.0327(4) 0.88115(18) 0.0608(6) Uani 1 1 d . U
H3B H 0.237(2) -0.130(4) 0.8987(18) 0.091 Uiso 1 1 d . U
H2B H 0.103(2) -0.091(4) 0.9195(19) 0.091 Uiso 1 1 d . U
H1B H 0.124(2) -0.029(4) 0.8055(19) 0.091 Uiso 1 1 d . U
C11 C 0.3790(3) -0.2329(5) 1.20827(18) 0.0882(8) Uani 1 1 d . U
H11 H 0.4116 -0.3415 1.2507 0.106 Uiso 1 1 calc R U
C12 C 0.46841(19) 0.2508(5) 1.0811(2) 0.0922(9) Uani 1 1 d . U
H12A H 0.4424 0.3988 1.0861 0.138 Uiso 1 1 calc R U
H12B H 0.4689 0.2214 1.0173 0.138 Uiso 1 1 calc R U
H12C H 0.5402 0.2370 1.1200 0.138 Uiso 1 1 calc R U

loop_
_atom_site_aniso_label
_atom_site_aniso_U_11
_atom_site_aniso_U_22
_atom_site_aniso_U_33
_atom_site_aniso_U_23
_atom_site_aniso_U_13
_atom_site_aniso_U_12
N1 0.0584(9) 0.0362(7) 0.0559(9) 0.0009(6) 0.0188(7) -0.0011(6)
C1 0.0545(11) 0.0473(10) 0.0505(10) -0.0107(7) 0.0086(8) 0.0025(8)
C2 0.0503(10) 0.0382(8) 0.0586(11) -0.0093(7) 0.0121(8) -0.0018(7)
C3 0.0563(12) 0.0712(13) 0.0631(13) -0.0203(10) 0.0082(9) 0.0074(9)
C4 0.0692(13) 0.0596(11) 0.0567(12) -0.0007(9) 0.0056(9) -0.0013(9)
C5 0.0590(12) 0.0576(11) 0.0722(13) -0.0070(10) 0.0183(10) 0.0128(9)
C6 0.0624(12) 0.0490(10) 0.0735(14) 0.0035(9) 0.0108(10) 0.0117(8)
C7 0.0954(17) 0.0663(13) 0.0835(16) 0.0029(12) 0.0459(14) -0.0117(12)
C8 0.0682(14) 0.1078(19) 0.0649(14) -0.0168(13) -0.0002(11) 0.0349(14)
C9 0.1070(19) 0.0672(13) 0.0567(13) 0.0043(10) 0.0094(13) 0.0038(12)
B1 0.0792(16) 0.0440(11) 0.0592(14) -0.0121(10) 0.0171(12) -0.0075(10)
C11 0.111(2) 0.0875(18) 0.0590(15) 0.0040(12) 0.0081(14) 0.0324(15)
C12 0.0537(13) 0.108(2) 0.114(2) -0.0222(16) 0.0205(13) -0.0073(13)

loop_
_atom_type_symbol
_atom_type_description
_atom_type_scat_dispersion_real
_atom_type_scat_dispersion_imag
_atom_type_scat_source
C C 0.0033 0.0016 'International Tables Vol C Tables 4.2.6.8 and 6.1.1.4'
H H 0.0000 0.0000 'International Tables Vol C Tables 4.2.6.8 and 6.1.1.4'
B B 0.0013 0.0007 'International Tables Vol C Tables 4.2.6.8 and 6.1.1.4'
N N 0.0061 0.0033 'International Tables Vol C Tables 4.2.6.8 and 6.1.1.4'

loop_
_geom_angle_atom_site_label_1
_geom_angle_atom_site_label_2
_geom_angle_atom_site_label_3
_geom_angle
C7 N1 C6 114.34(16)
C7 N1 C2 114.93(16)
C6 N1 C2 87.42(13)
C7 N1 B1 110.44(16)
C6 N1 B1 111.72(16)
C2 N1 B1 116.32(15)
C4 C1 C3 118.40(19)
C4 C1 C2 120.02(17)
C3 C1 C2 121.52(18)
C1 C2 C5 121.96(17)
C1 C2 N1 119.06(13)
C5 C2 N1 88.98(13)
C1 C3 C8 117.2(2)
C1 C3 C12 122.9(2)
C8 C3 C12 119.9(2)
C9 C4 C1 122.9(2)
C6 C5 C2 87.30(15)
N1 C6 C5 90.92(14)
C11 C8 C3 122.4(2)
C11 C9 C4 118.8(3)
C9 C11 C8 120.4(2)

loop_
_geom_bond_atom_site_label_1
_geom_bond_atom_site_label_2
_geom_bond_distance
N1 C7 1.486(3)
N1 C6 1.509(2)
N1 C2 1.546(2)
N1 B1 1.601(3)
C1 C4 1.395(3)
C1 C3 1.406(3)
C1 C2 1.498(2)
C2 C5 1.537(3)
C3 C8 1.412(4)
C3 C12 1.497(4)
C4 C9 1.376(3)
C5 C6 1.522(3)
C8 C11 1.367(4)
C9 C11 1.359(4)
